data_7113034
loop_
_publ_author_name
'Chen, Yunfeng'
'Wang, Dawei'
'Petersen, Jeffrey L.'
'Akhmedov, Novruz G.'
'Shi, Xiaodong'

_publ_section_title
;
 Synthesis and characterization of organogold complexes containing an acid
 stable Au-C bond through triazole-yne 5-endo-dig cyclization.
;
_journal_issue 33
_journal_name_full 'Chemical communications (Cambridge, England)'
_journal_page_first 6147
_journal_page_last 6149
_journal_paper_doi 10.1039/c0cc01338b
_journal_volume 46
_journal_year 2010
_chemical_formula_sum 'C32 H28 Au Cl2 F3 N3 O3 P S'
_chemical_formula_weight 890.47
_chemical_name_systematic
;
?
;
_space_group_IT_number 14
_symmetry_cell_setting monoclinic
_symmetry_space_group_name_Hall '-P 2ybc'
_symmetry_space_group_name_H-M 'P 1 21/c 1'
_atom_sites_solution_hydrogens geom
_atom_sites_solution_primary direct
_atom_sites_solution_secondary difmap
_audit_creation_method SHELXL-97
_cell_angle_alpha 90.00
_cell_angle_beta 102.805(2)
_cell_angle_gamma 90.00
_cell_formula_units_Z 4
_cell_length_a 9.0504(7)
_cell_length_b 20.3438(16)
_cell_length_c 18.8056(14)
_cell_measurement_reflns_used 7989
_cell_measurement_temperature 293(2)
_cell_measurement_theta_max 27.50
_cell_measurement_theta_min 2.29
_cell_volume 3376.4(5)
_computing_structure_refinement 'SHELXL-97 (Sheldrick, 1997)'
_computing_structure_solution 'SHELXS-97 (Sheldrick, 1990)'
_diffrn_ambient_temperature 293(2)
_diffrn_measured_fraction_theta_full 0.967
_diffrn_measured_fraction_theta_max 0.967
_diffrn_radiation_monochromator graphite
_diffrn_radiation_source 'fine-focus sealed tube'
_diffrn_radiation_type MoK\a
_diffrn_radiation_wavelength 0.71073
_diffrn_reflns_av_R_equivalents 0.0377
_diffrn_reflns_av_sigmaI/netI 0.0581
_diffrn_reflns_limit_h_max 11
_diffrn_reflns_limit_h_min -9
_diffrn_reflns_limit_k_max 26
_diffrn_reflns_limit_k_min -26
_diffrn_reflns_limit_l_max 24
_diffrn_reflns_limit_l_min -23
_diffrn_reflns_number 22234
_diffrn_reflns_theta_full 27.53
_diffrn_reflns_theta_max 27.53
_diffrn_reflns_theta_min 2.22
_diffrn_standards_decay_% none
_exptl_absorpt_coefficient_mu 4.679
_exptl_absorpt_correction_type semi-empirical
_exptl_absorpt_process_details SADABS
_exptl_crystal_colour colorless
_exptl_crystal_density_diffrn 1.752
_exptl_crystal_density_method 'not measured'
_exptl_crystal_F_000 1744
_exptl_crystal_size_max 0.52
_exptl_crystal_size_mid 0.30
_exptl_crystal_size_min 0.16
_refine_diff_density_max 0.886
_refine_diff_density_min -1.091
_refine_diff_density_rms 0.132
_refine_ls_extinction_method none
_refine_ls_goodness_of_fit_ref 1.049
_refine_ls_hydrogen_treatment riding
_refine_ls_matrix_type full
_refine_ls_number_parameters 416
_refine_ls_number_reflns 7527
_refine_ls_number_restraints 2
_refine_ls_restrained_S_all 1.049
_refine_ls_R_factor_all 0.0478
_refine_ls_R_factor_gt 0.0392
_refine_ls_shift/su_max 0.025
_refine_ls_shift/su_mean 0.000
_refine_ls_structure_factor_coef Fsqd
_refine_ls_weighting_details 'calc w=1/[\s^2^(Fo^2^)+(0.0560P)^2^+1.5537P] where P=(Fo^2^+2Fc^2^)/3'
_refine_ls_weighting_scheme calc
_refine_ls_wR_factor_gt 0.1012
_refine_ls_wR_factor_ref 0.1108
_reflns_number_gt 6333
_reflns_number_total 7527
_reflns_threshold_expression >2sigma(I)
_cod_data_source_file c0cc01338b.txt
_cod_data_source_block xs0ccd
_cod_original_cell_volume 3376.4(4)
_cod_original_sg_symbol_H-M P21/c
_cod_database_code 7113034

loop_
_symmetry_equiv_pos_as_xyz
'x, y, z'
'-x, y+1/2, -z+1/2'
'-x, -y, -z'
'x, -y-1/2, z-1/2'

loop_
_atom_site_label
_atom_site_type_symbol
_atom_site_fract_x
_atom_site_fract_y
_atom_site_fract_z
_atom_site_U_iso_or_equiv
_atom_site_adp_type
_atom_site_occupancy
_atom_site_symmetry_multiplicity
_atom_site_calc_flag
_atom_site_refinement_flags
Au1 Au 0.423743(12) 0.461465(7) 0.791278(6) 0.05107(4) Uani 1 1 d .
Cl1 Cl 0.14879(16) 0.66538(8) 0.79738(8) 0.1025(4) Uani 1 1 d D
Cl2 Cl 0.1437(2) 0.79548(9) 0.86033(9) 0.1304(6) Uani 1 1 d D
P1 P 0.45542(8) 0.47457(4) 0.67494(5) 0.04545(18) Uani 1 1 d .
N1 N 0.4496(3) 0.39326(15) 1.00218(15) 0.0541(7) Uani 1 1 d .
N2 N 0.3402(3) 0.43773(14) 1.00275(15) 0.0493(6) Uani 1 1 d .
N3 N 0.4762(3) 0.35311(16) 1.06244(16) 0.0567(7) Uani 1 1 d .
C1 C 0.4081(4) 0.44354(18) 0.89575(19) 0.0524(8) Uani 1 1 d .
C2 C 0.4925(4) 0.39538(19) 0.93869(19) 0.0572(9) Uani 1 1 d .
H2 H 0.5663 0.3691 0.9256 0.069 Uiso 1 1 calc R
C3 C 0.3108(4) 0.46938(16) 0.93844(19) 0.0496(8) Uani 1 1 d .
C4 C 0.1923(4) 0.5206(2) 0.9213(2) 0.0673(10) Uani 1 1 d .
H4A H 0.2056 0.5515 0.9607 0.101 Uiso 1 1 calc R
H4B H 0.0942 0.5005 0.9147 0.101 Uiso 1 1 calc R
H4C H 0.2001 0.5429 0.8773 0.101 Uiso 1 1 calc R
C5 C 0.2873(3) 0.42971(18) 1.06964(17) 0.0523(8) Uani 1 1 d .
H5A H 0.1802 0.4193 1.0601 0.063 Uiso 1 1 calc R
H5B H 0.3074 0.4684 1.1004 0.063 Uiso 1 1 calc R
C6 C 0.3837(3) 0.37248(17) 1.10199(18) 0.0516(8) Uani 1 1 d .
C7 C 0.3728(4) 0.33683(18) 1.16851(18) 0.0546(8) Uani 1 1 d .
C8 C 0.2690(4) 0.3552(2) 1.2080(2) 0.0696(10) Uani 1 1 d .
H8 H 0.2069 0.3915 1.1940 0.084 Uiso 1 1 calc R
C9 C 0.2576(5) 0.3186(3) 1.2698(2) 0.0835(13) Uani 1 1 d .
H9 H 0.1872 0.3305 1.2968 0.100 Uiso 1 1 calc R
C10 C 0.3483(6) 0.2660(3) 1.2903(2) 0.0849(14) Uani 1 1 d .
H10 H 0.3386 0.2419 1.3311 0.102 Uiso 1 1 calc R
C11 C 0.4548(5) 0.2475(2) 1.2522(2) 0.0787(12) Uani 1 1 d .
H11 H 0.5188 0.2121 1.2678 0.094 Uiso 1 1 calc R
C12 C 0.4654(4) 0.2822(2) 1.1902(2) 0.0669(10) Uani 1 1 d .
H12 H 0.5344 0.2692 1.1629 0.080 Uiso 1 1 calc R
C13 C 0.3424(3) 0.54053(15) 0.62528(19) 0.0458(7) Uani 1 1 d .
C14 C 0.2531(4) 0.53238(17) 0.5558(2) 0.0563(9) Uani 1 1 d .
H14 H 0.2495 0.4917 0.5329 0.068 Uiso 1 1 calc R
C15 C 0.1698(4) 0.5840(2) 0.5203(2) 0.0667(10) Uani 1 1 d .
H15 H 0.1090 0.5778 0.4740 0.080 Uiso 1 1 calc R
C16 C 0.1760(4) 0.6442(2) 0.5529(2) 0.0658(10) Uani 1 1 d .
H16 H 0.1205 0.6791 0.5284 0.079 Uiso 1 1 calc R
C17 C 0.2649(4) 0.65346(19) 0.6222(2) 0.0657(10) Uani 1 1 d .
H17 H 0.2694 0.6945 0.6445 0.079 Uiso 1 1 calc R
C18 C 0.3463(4) 0.60159(18) 0.6579(2) 0.0600(9) Uani 1 1 d .
H18 H 0.4050 0.6076 0.7047 0.072 Uiso 1 1 calc R
C19 C 0.4065(3) 0.40325(16) 0.61737(18) 0.0496(7) Uani 1 1 d .
C20 C 0.4924(4) 0.38267(19) 0.5686(2) 0.0624(9) Uani 1 1 d .
H20 H 0.5825 0.4043 0.5677 0.075 Uiso 1 1 calc R
C21 C 0.4462(5) 0.3305(2) 0.5214(3) 0.0783(12) Uani 1 1 d .
H21 H 0.5058 0.3168 0.4897 0.094 Uiso 1 1 calc R
C22 C 0.3129(5) 0.2994(2) 0.5217(3) 0.0813(13) Uani 1 1 d .
H22 H 0.2801 0.2651 0.4893 0.098 Uiso 1 1 calc R
C23 C 0.2272(5) 0.3184(2) 0.5696(3) 0.0805(14) Uani 1 1 d .
H23 H 0.1368 0.2966 0.5695 0.097 Uiso 1 1 calc R
C24 C 0.2724(4) 0.3692(2) 0.6179(2) 0.0669(10) Uani 1 1 d .
H24 H 0.2138 0.3809 0.6508 0.080 Uiso 1 1 calc R
C25 C 0.6504(3) 0.49406(17) 0.67312(17) 0.0475(7) Uani 1 1 d .
C26 C 0.7655(4) 0.46574(19) 0.7250(3) 0.0651(11) Uani 1 1 d .
H26 H 0.7428 0.4377 0.7602 0.078 Uiso 1 1 calc R
C27 C 0.9144(4) 0.4796(3) 0.7239(3) 0.0847(14) Uani 1 1 d .
H27 H 0.9918 0.4606 0.7588 0.102 Uiso 1 1 calc R
C28 C 0.9498(4) 0.5201(3) 0.6730(3) 0.0857(14) Uani 1 1 d .
H28 H 1.0508 0.5286 0.6730 0.103 Uiso 1 1 calc R
C29 C 0.8370(4) 0.5486(2) 0.6216(3) 0.0725(11) Uani 1 1 d .
H29 H 0.8617 0.5766 0.5869 0.087 Uiso 1 1 calc R
C30 C 0.6851(4) 0.53585(17) 0.6211(2) 0.0587(9) Uani 1 1 d .
H30 H 0.6084 0.5552 0.5862 0.070 Uiso 1 1 calc R
C31 C 0.1391(8) 0.7104(3) 0.8732(3) 0.123(2) Uani 1 1 d D
H31A H 0.2233 0.6981 0.9125 0.147 Uiso 1 1 calc R
H31B H 0.0463 0.6992 0.8880 0.147 Uiso 1 1 calc R
S1 S 0.08296(11) 0.65070(5) 0.06339(6) 0.0660(2) Uani 1 1 d .
C32 C 0.0107(6) 0.6845(2) 0.1355(3) 0.0870(13) Uani 1 1 d .
F1 F -0.0981(4) 0.6531(2) 0.1498(3) 0.2128(15) Uani 1 1 d .
F2 F 0.1242(7) 0.6836(3) 0.1965(2) 0.179(2) Uani 1 1 d .
F3 F -0.0223(3) 0.74724(13) 0.12808(17) 0.0959(8) Uani 1 1 d .
O1 O 0.1057(5) 0.58346(16) 0.0807(2) 0.1143(12) Uani 1 1 d .
O2 O -0.0401(6) 0.6634(2) 0.0021(2) 0.1368(17) Uani 1 1 d .
O3 O 0.2104(3) 0.68904(17) 0.0593(2) 0.1032(12) Uani 1 1 d .

loop_
_atom_site_aniso_label
_atom_site_aniso_U_11
_atom_site_aniso_U_22
_atom_site_aniso_U_33
_atom_site_aniso_U_23
_atom_site_aniso_U_13
_atom_site_aniso_U_12
Au1 0.05232(7) 0.06032(9) 0.04296(8) 0.00416(5) 0.01571(6) -0.00183(5)
Cl1 0.1109(8) 0.0967(9) 0.0985(10) 0.0059(7) 0.0199(8) 0.0046(7)
Cl2 0.1869(15) 0.1192(12) 0.0962(10) -0.0169(9) 0.0553(10) -0.0228(11)
P1 0.0439(3) 0.0524(4) 0.0412(4) 0.0040(3) 0.0120(3) -0.0001(3)
N1 0.0543(12) 0.0651(17) 0.0464(14) 0.0018(12) 0.0188(11) 0.0041(12)
N2 0.0529(11) 0.0510(14) 0.0483(14) -0.0033(12) 0.0207(11) -0.0032(11)
N3 0.0602(13) 0.0665(18) 0.0456(14) 0.0063(13) 0.0163(12) 0.0027(13)
C1 0.0537(14) 0.0593(18) 0.0466(17) 0.0009(15) 0.0161(13) -0.0082(14)
C2 0.0557(14) 0.072(2) 0.0485(17) 0.0038(15) 0.0210(13) 0.0049(15)
C3 0.0518(14) 0.0523(18) 0.0456(17) -0.0041(13) 0.0124(13) -0.0067(13)
C4 0.0718(19) 0.063(2) 0.068(2) 0.0019(19) 0.0189(18) 0.0146(18)
C5 0.0597(14) 0.0595(19) 0.0431(16) -0.0081(14) 0.0229(13) -0.0105(14)
C6 0.0560(14) 0.0576(18) 0.0428(16) -0.0048(13) 0.0146(13) -0.0100(14)
C7 0.0607(15) 0.063(2) 0.0401(16) -0.0038(14) 0.0117(13) -0.0193(15)
C8 0.0771(19) 0.084(3) 0.055(2) -0.0027(18) 0.0281(17) -0.011(2)
C9 0.101(2) 0.101(3) 0.061(2) -0.002(2) 0.044(2) -0.024(2)
C10 0.106(3) 0.089(3) 0.060(2) 0.017(2) 0.021(2) -0.022(3)
C11 0.096(3) 0.075(3) 0.064(2) 0.007(2) 0.014(2) -0.015(2)
C12 0.0751(19) 0.074(2) 0.054(2) -0.0029(17) 0.0186(17) -0.0128(19)
C13 0.0415(12) 0.0521(18) 0.0450(17) 0.0028(12) 0.0124(12) 0.0019(11)
C14 0.0670(18) 0.058(2) 0.0423(18) -0.0029(13) 0.0079(15) 0.0086(15)
C15 0.075(2) 0.069(2) 0.050(2) 0.0005(17) 0.0013(17) 0.0113(19)
C16 0.0674(17) 0.066(2) 0.062(2) 0.0093(18) 0.0100(17) 0.0198(17)
C17 0.0699(18) 0.0516(19) 0.072(2) -0.0056(17) 0.0080(18) 0.0104(17)
C18 0.0574(16) 0.060(2) 0.057(2) -0.0099(16) 0.0007(15) 0.0066(15)
C19 0.0509(13) 0.0474(16) 0.0488(17) 0.0060(13) 0.0074(13) -0.0010(13)
C20 0.0681(17) 0.055(2) 0.067(2) -0.0054(16) 0.0211(17) -0.0040(16)
C21 0.099(3) 0.068(2) 0.070(3) -0.011(2) 0.024(2) -0.001(2)
C22 0.096(3) 0.054(2) 0.076(3) -0.004(2) -0.016(2) -0.005(2)
C23 0.0652(19) 0.066(2) 0.097(3) 0.011(2) -0.009(2) -0.0159(19)
C24 0.0552(15) 0.059(2) 0.084(3) 0.0079(19) 0.0105(17) -0.0069(16)
C25 0.0420(12) 0.0517(17) 0.0489(16) -0.0014(13) 0.0104(12) -0.0014(12)
C26 0.0558(17) 0.072(3) 0.064(2) 0.0081(17) 0.0063(17) -0.0003(16)
C27 0.0473(16) 0.109(3) 0.091(3) -0.004(3) 0.000(2) 0.005(2)
C28 0.0491(16) 0.100(3) 0.114(4) -0.022(3) 0.031(2) -0.012(2)
C29 0.0637(18) 0.084(3) 0.077(3) -0.005(2) 0.0314(18) -0.0199(18)
C30 0.0555(16) 0.067(2) 0.055(2) 0.0015(15) 0.0168(15) -0.0076(14)
C31 0.146(5) 0.151(6) 0.081(3) 0.024(4) 0.047(3) 0.000(4)
S1 0.0760(5) 0.0571(5) 0.0713(6) -0.0160(4) 0.0302(4) -0.0062(4)
C32 0.134(3) 0.062(2) 0.080(3) -0.003(2) 0.056(3) 0.007(3)
F1 0.258(2) 0.111(3) 0.361(4) -0.074(2) 0.265(2) -0.071(2)
F2 0.305(6) 0.152(4) 0.0583(19) -0.007(2) -0.005(3) 0.040(4)
F3 0.1061(15) 0.0666(15) 0.129(2) -0.0205(14) 0.0557(15) 0.0082(13)
O1 0.180(3) 0.0507(16) 0.132(3) -0.0083(18) 0.076(3) 0.007(2)
O2 0.163(4) 0.154(4) 0.074(2) -0.019(3) -0.015(3) -0.014(3)
O3 0.0873(16) 0.075(2) 0.166(3) -0.002(2) 0.0670(19) 0.0028(16)

loop_
_atom_type_symbol
_atom_type_description
_atom_type_scat_dispersion_real
_atom_type_scat_dispersion_imag
_atom_type_scat_source
C C 0.0033 0.0016 'International Tables Vol C Tables 4.2.6.8 and 6.1.1.4'
H H 0.0000 0.0000 'International Tables Vol C Tables 4.2.6.8 and 6.1.1.4'
N N 0.0061 0.0033 'International Tables Vol C Tables 4.2.6.8 and 6.1.1.4'
P P 0.1023 0.0942 'International Tables Vol C Tables 4.2.6.8 and 6.1.1.4'
Au Au -2.0133 8.8022 'International Tables Vol C Tables 4.2.6.8 and 6.1.1.4'
S S 0.1246 0.1234 'International Tables Vol C Tables 4.2.6.8 and 6.1.1.4'
F F 0.0171 0.0103 'International Tables Vol C Tables 4.2.6.8 and 6.1.1.4'
O O 0.0106 0.0060 'International Tables Vol C Tables 4.2.6.8 and 6.1.1.4'
Cl Cl 0.1484 0.1585 'International Tables Vol C Tables 4.2.6.8 and 6.1.1.4'

loop_
_geom_angle_atom_site_label_1
_geom_angle_atom_site_label_2
_geom_angle_atom_site_label_3
_geom_angle
C1 Au1 P1 175.24(10)
C19 P1 C13 104.48(15)
C19 P1 C25 105.92(15)
C13 P1 C25 105.54(15)
C19 P1 Au1 114.48(11)
C13 P1 Au1 113.77(11)
C25 P1 Au1 111.86(11)
C2 N1 N2 110.3(3)
C2 N1 N3 136.4(3)
N2 N1 N3 112.9(3)
N1 N2 C3 108.4(3)
N1 N2 C5 108.5(3)
C3 N2 C5 142.8(3)
C6 N3 N1 105.9(3)
C2 C1 C3 105.3(3)
C2 C1 Au1 122.8(3)
C3 C1 Au1 131.7(3)
N1 C2 C1 108.2(3)
N2 C3 C1 107.9(3)
N2 C3 C4 121.6(3)
C1 C3 C4 130.5(3)
N2 C5 C6 99.5(3)
N3 C6 C7 120.8(3)
N3 C6 C5 113.2(3)
C7 C6 C5 125.9(3)
C8 C7 C12 119.8(4)
C8 C7 C6 120.6(3)
C12 C7 C6 119.5(3)
C7 C8 C9 119.2(4)
C10 C9 C8 120.3(4)
C9 C10 C11 121.3(4)
C10 C11 C12 119.1(4)
C11 C12 C7 120.2(4)
C18 C13 C14 118.6(3)
C18 C13 P1 118.7(3)
C14 C13 P1 122.8(2)
C15 C14 C13 120.6(3)
C16 C15 C14 120.2(4)
C15 C16 C17 120.1(4)
C18 C17 C16 119.5(4)
C17 C18 C13 121.0(3)
C20 C19 C24 117.9(3)
C20 C19 P1 122.5(3)
C24 C19 P1 119.4(3)
C21 C20 C19 121.2(4)
C22 C21 C20 119.6(4)
C21 C22 C23 120.2(4)
C22 C23 C24 121.2(4)
C23 C24 C19 119.9(4)
C30 C25 C26 120.0(3)
C30 C25 P1 121.4(2)
C26 C25 P1 118.6(3)
C27 C26 C25 119.3(4)
C28 C27 C26 121.3(4)
C27 C28 C29 120.0(4)
C28 C29 C30 120.3(4)
C25 C30 C29 119.1(4)
Cl1 C31 Cl2 114.0(3)
O3 S1 O1 118.1(2)
O3 S1 O2 110.8(3)
O1 S1 O2 114.0(3)
O3 S1 C32 105.8(2)
O1 S1 C32 105.0(2)
O2 S1 C32 101.1(3)
F1 C32 F3 110.3(4)
F1 C32 F2 107.2(5)
F3 C32 F2 102.3(4)
F1 C32 S1 114.1(4)
F3 C32 S1 114.2(3)
F2 C32 S1 107.6(4)

loop_
_geom_bond_atom_site_label_1
_geom_bond_atom_site_label_2
_geom_bond_distance
Au1 C1 2.034(3)
Au1 P1 2.2842(9)
Cl1 C31 1.713(5)
Cl2 C31 1.749(5)
P1 C19 1.806(4)
P1 C13 1.815(3)
P1 C25 1.817(3)
N1 C2 1.336(4)
N1 N2 1.343(4)
N1 N3 1.374(4)
N2 C3 1.344(4)
N2 C5 1.451(4)
N3 C6 1.299(4)
C1 C2 1.387(5)
C1 C3 1.418(5)
C3 C4 1.478(5)
C5 C6 1.500(5)
C6 C7 1.468(5)
C7 C8 1.373(5)
C7 C12 1.397(5)
C8 C9 1.405(6)
C9 C10 1.351(7)
C10 C11 1.376(7)
C11 C12 1.384(6)
C13 C18 1.383(5)
C13 C14 1.386(5)
C14 C15 1.376(5)
C15 C16 1.365(6)
C16 C17 1.385(5)
C17 C18 1.374(5)
C19 C20 1.392(5)
C19 C24 1.399(5)
C20 C21 1.388(6)
C21 C22 1.363(7)
C22 C23 1.367(7)
C23 C24 1.377(6)
C25 C30 1.384(5)
C25 C26 1.385(5)
C26 C27 1.381(6)
C27 C28 1.355(8)
C28 C29 1.370(7)
C29 C30 1.397(5)
S1 O3 1.408(3)
S1 O1 1.411(3)
S1 O2 1.437(4)
S1 C32 1.770(5)
C32 F1 1.251(6)
C32 F3 1.312(5)
C32 F2 1.360(7)
